data_7117015
loop_
_publ_author_name
'Eller, Christina'
'Kehr, Gerald'
'Daniliuc, Constantin G.'
'Stephan, Douglas W.'
'Erker, Gerhard'

_publ_section_title
;
 Thiophene synthesis via 1,1-carboboration
;
_journal_coden_ASTM CHCOFS
_journal_issue 33
_journal_name_full
;
 Chemical Communications (Cambridge, United Kingdom)
;
_journal_page_first 7226
_journal_page_last 7229
_journal_paper_doi 10.1039/c5cc01806d
_journal_volume 51
_journal_year 2015
_chemical_formula_sum 'C33 H27 B F15 P S'
_chemical_formula_weight 782.39
_space_group_IT_number 14
_symmetry_cell_setting monoclinic
_symmetry_space_group_name_Hall '-P 2yn'
_symmetry_space_group_name_H-M 'P 1 21/n 1'
_atom_sites_solution_hydrogens geom
_atom_sites_solution_primary direct
_atom_sites_solution_secondary difmap
_audit_creation_method SHELXL-97
_audit_update_record
;
2015-01-22 deposited with the CCDC.
2015-03-19 downloaded from the CCDC.
;
_cell_angle_alpha 90.00
_cell_angle_beta 96.710(2)
_cell_angle_gamma 90.00
_cell_formula_units_Z 4
_cell_length_a 10.6872(6)
_cell_length_b 20.2903(12)
_cell_length_c 16.7936(9)
_cell_measurement_reflns_used 9681
_cell_measurement_temperature 150(2)
_cell_measurement_theta_max 27.46
_cell_measurement_theta_min 2.35
_cell_volume 3616.7(4)
_computing_cell_refinement 'Bruker SAINT'
_computing_data_collection 'Bruker APEX2'
_computing_data_reduction 'Bruker SAINT'
_computing_molecular_graphics 'Bruker SHELXTL'
_computing_publication_material 'Bruker SHELXTL'
_computing_structure_refinement 'SHELXL-97 (Sheldrick, 2008)'
_computing_structure_solution 'SHELXS-97 (Sheldrick, 2008)'
_diffrn_ambient_temperature 150(2)
_diffrn_measured_fraction_theta_full 0.995
_diffrn_measured_fraction_theta_max 0.995
_diffrn_measurement_device_type 'Bruker APEX-II CCD'
_diffrn_measurement_method '\f and \w scans'
_diffrn_radiation_monochromator graphite
_diffrn_radiation_source 'sealed tube'
_diffrn_radiation_type MoK\a
_diffrn_radiation_wavelength 0.71073
_diffrn_reflns_av_R_equivalents 0.0502
_diffrn_reflns_av_sigmaI/netI 0.0636
_diffrn_reflns_limit_h_max 13
_diffrn_reflns_limit_h_min -13
_diffrn_reflns_limit_k_max 26
_diffrn_reflns_limit_k_min 0
_diffrn_reflns_limit_l_max 21
_diffrn_reflns_limit_l_min 0
_diffrn_reflns_number 31213
_diffrn_reflns_theta_full 27.53
_diffrn_reflns_theta_max 27.53
_diffrn_reflns_theta_min 1.58
_exptl_absorpt_coefficient_mu 0.234
_exptl_absorpt_correction_T_max 0.9770
_exptl_absorpt_correction_T_min 0.9702
_exptl_absorpt_correction_type multi-scan
_exptl_absorpt_process_details SADABS
_exptl_crystal_colour colourless
_exptl_crystal_density_diffrn 1.437
_exptl_crystal_density_method 'not measured'
_exptl_crystal_description block
_exptl_crystal_F_000 1584
_exptl_crystal_size_max 0.13
_exptl_crystal_size_mid 0.11
_exptl_crystal_size_min 0.10
_refine_diff_density_max 0.348
_refine_diff_density_min -0.265
_refine_diff_density_rms 0.058
_refine_ls_extinction_method none
_refine_ls_goodness_of_fit_ref 1.001
_refine_ls_hydrogen_treatment constr
_refine_ls_matrix_type full
_refine_ls_number_parameters 469
_refine_ls_number_reflns 8290
_refine_ls_number_restraints 0
_refine_ls_restrained_S_all 1.001
_refine_ls_R_factor_all 0.0824
_refine_ls_R_factor_gt 0.0442
_refine_ls_shift/su_max 0.001
_refine_ls_shift/su_mean 0.000
_refine_ls_structure_factor_coef Fsqd
_refine_ls_weighting_details 'calc w=1/[\s^2^(Fo^2^)+(0.0457P)^2^+0.0000P] where P=(Fo^2^+2Fc^2^)/3'
_refine_ls_weighting_scheme calc
_refine_ls_wR_factor_gt 0.0902
_refine_ls_wR_factor_ref 0.0982
_reflns_number_gt 5447
_reflns_number_total 8290
_reflns_threshold_expression >2sigma(I)
_cod_data_source_file c5cc01806d2.cif
_cod_data_source_block cel001
_cod_original_sg_symbol_H-M P21/n
_cod_database_code 7117015

loop_
_symmetry_equiv_pos_as_xyz
'x, y, z'
'-x+1/2, y+1/2, -z+1/2'
'-x, -y, -z'
'x-1/2, -y-1/2, z-1/2'

loop_
_atom_site_label
_atom_site_type_symbol
_atom_site_fract_x
_atom_site_fract_y
_atom_site_fract_z
_atom_site_U_iso_or_equiv
_atom_site_adp_type
_atom_site_occupancy
_atom_site_symmetry_multiplicity
_atom_site_calc_flag
_atom_site_refinement_flags
_atom_site_disorder_assembly
_atom_site_disorder_group
S1 S 0.12481(5) 0.19906(3) 0.65561(3) 0.02158(12) Uani 1 1 d . . .
B1 B 0.0596(2) 0.22091(11) 0.80987(13) 0.0172(5) Uani 1 1 d . . .
P1 P 0.30962(5) 0.36876(3) 0.64222(3) 0.02419(14) Uani 1 1 d . . .
C1 C -0.00457(18) 0.15343(9) 0.68410(11) 0.0185(4) Uani 1 1 d . . .
C2 C -0.02782(17) 0.16450(9) 0.75988(11) 0.0166(4) Uani 1 1 d . . .
C3 C 0.16106(17) 0.24229(9) 0.74680(10) 0.0163(4) Uani 1 1 d . . .
C4 C -0.06034(19) 0.10449(10) 0.62027(11) 0.0227(5) Uani 1 1 d . . .
C5 C -0.0595(3) 0.13363(13) 0.53593(12) 0.0489(7) Uani 1 1 d . . .
H5A H -0.1038 0.1760 0.5327 0.073 Uiso 1 1 calc R . .
H5B H -0.1018 0.1032 0.4962 0.073 Uiso 1 1 calc R . .
H5C H 0.0278 0.1403 0.5251 0.073 Uiso 1 1 calc R . .
C6 C -0.1973(2) 0.08537(14) 0.62727(15) 0.0470(7) Uani 1 1 d . . .
H6A H -0.2011 0.0596 0.6763 0.070 Uiso 1 1 calc R . .
H6B H -0.2301 0.0590 0.5806 0.070 Uiso 1 1 calc R . .
H6C H -0.2482 0.1253 0.6294 0.070 Uiso 1 1 calc R . .
C7 C 0.0201(3) 0.04229(12) 0.62830(18) 0.0549(8) Uani 1 1 d . . .
H7A H 0.1073 0.0534 0.6211 0.082 Uiso 1 1 calc R . .
H7B H -0.0127 0.0104 0.5873 0.082 Uiso 1 1 calc R . .
H7C H 0.0175 0.0231 0.6816 0.082 Uiso 1 1 calc R . .
C11 C 0.25955(18) 0.28375(9) 0.76138(11) 0.0182(4) Uani 1 1 d . . .
C12 C 0.2750(2) 0.31993(10) 0.84119(11) 0.0251(5) Uani 1 1 d . . .
H12A H 0.1947 0.3198 0.8640 0.038 Uiso 1 1 calc R . .
H12B H 0.3010 0.3655 0.8329 0.038 Uiso 1 1 calc R . .
H12C H 0.3394 0.2978 0.8782 0.038 Uiso 1 1 calc R . .
C13 C 0.36338(18) 0.29896(10) 0.70666(11) 0.0214(4) Uani 1 1 d . . .
C14 C 0.3974(2) 0.24166(10) 0.65239(12) 0.0263(5) Uani 1 1 d . . .
H14A H 0.4731 0.2532 0.6276 0.039 Uiso 1 1 calc R . .
H14B H 0.3273 0.2338 0.6104 0.039 Uiso 1 1 calc R . .
H14C H 0.4134 0.2017 0.6847 0.039 Uiso 1 1 calc R . .
C15 C 0.48827(19) 0.31984(11) 0.75652(13) 0.0321(5) Uani 1 1 d . . .
H15A H 0.5155 0.2852 0.7953 0.048 Uiso 1 1 calc R . .
H15B H 0.4751 0.3609 0.7851 0.048 Uiso 1 1 calc R . .
H15C H 0.5532 0.3267 0.7207 0.048 Uiso 1 1 calc R . .
C16 C 0.1752(2) 0.34877(11) 0.57281(13) 0.0294(5) Uani 1 1 d . . .
H16A H 0.1093 0.3300 0.6019 0.044 Uiso 1 1 calc R . .
H16B H 0.1992 0.3166 0.5338 0.044 Uiso 1 1 calc R . .
H16C H 0.1434 0.3888 0.5447 0.044 Uiso 1 1 calc R . .
C17 C 0.2678(2) 0.43732(11) 0.69955(14) 0.0367(6) Uani 1 1 d . . .
H17A H 0.2469 0.4750 0.6639 0.055 Uiso 1 1 calc R . .
H17B H 0.3389 0.4489 0.7394 0.055 Uiso 1 1 calc R . .
H17C H 0.1947 0.4259 0.7269 0.055 Uiso 1 1 calc R . .
C18 C 0.4326(2) 0.39540(12) 0.58541(14) 0.0381(6) Uani 1 1 d . . .
H18A H 0.4043 0.4343 0.5536 0.057 Uiso 1 1 calc R . .
H18B H 0.4528 0.3599 0.5495 0.057 Uiso 1 1 calc R . .
H18C H 0.5078 0.4066 0.6221 0.057 Uiso 1 1 calc R . .
C21 C -0.13073(18) 0.13067(9) 0.79664(11) 0.0169(4) Uani 1 1 d . . .
F22 F -0.28550(11) 0.20779(6) 0.74487(7) 0.0310(3) Uani 1 1 d . . .
C22 C -0.25327(19) 0.15494(10) 0.79104(11) 0.0208(4) Uani 1 1 d . . .
F23 F -0.46325(11) 0.15195(7) 0.82295(8) 0.0420(4) Uani 1 1 d . . .
C23 C -0.34633(18) 0.12640(11) 0.82945(12) 0.0254(5) Uani 1 1 d . . .
F24 F -0.40889(11) 0.04315(6) 0.91451(8) 0.0405(3) Uani 1 1 d . . .
C24 C -0.31943(19) 0.07115(11) 0.87568(13) 0.0264(5) Uani 1 1 d . . .
F25 F -0.17200(11) -0.00811(6) 0.92894(7) 0.0349(3) Uani 1 1 d . . .
C25 C -0.20039(19) 0.04561(10) 0.88300(12) 0.0222(5) Uani 1 1 d . . .
F26 F 0.00560(10) 0.04610(5) 0.85204(7) 0.0270(3) Uani 1 1 d . . .
C26 C -0.10927(18) 0.07491(9) 0.84373(12) 0.0194(4) Uani 1 1 d . . .
C31 C -0.04060(18) 0.27919(9) 0.83087(11) 0.0187(4) Uani 1 1 d . . .
F32 F 0.00227(11) 0.35218(6) 0.72683(7) 0.0309(3) Uani 1 1 d . . .
C32 C -0.06641(19) 0.33630(10) 0.78726(11) 0.0213(5) Uani 1 1 d . . .
F33 F -0.17710(12) 0.43583(6) 0.75512(8) 0.0412(3) Uani 1 1 d . . .
C33 C -0.1592(2) 0.38111(10) 0.79992(12) 0.0265(5) Uani 1 1 d . . .
F34 F -0.32352(12) 0.41292(6) 0.87448(8) 0.0394(3) Uani 1 1 d . . .
C34 C -0.23326(19) 0.36972(10) 0.86005(13) 0.0268(5) Uani 1 1 d . . .
F35 F -0.28738(12) 0.30104(7) 0.96363(7) 0.0388(3) Uani 1 1 d . . .
C35 C -0.21377(19) 0.31380(11) 0.90524(12) 0.0252(5) Uani 1 1 d . . .
F36 F -0.10948(11) 0.21615(6) 0.93776(6) 0.0276(3) Uani 1 1 d . . .
C36 C -0.12063(19) 0.27050(10) 0.89003(11) 0.0218(5) Uani 1 1 d . . .
C41 C 0.14507(17) 0.19073(9) 0.89070(11) 0.0170(4) Uani 1 1 d . . .
F42 F 0.10719(11) 0.27556(6) 0.98429(6) 0.0298(3) Uani 1 1 d . . .
C42 C 0.16218(19) 0.21738(10) 0.96759(11) 0.0211(4) Uani 1 1 d . . .
F43 F 0.24479(13) 0.21840(6) 1.10507(7) 0.0392(3) Uani 1 1 d . . .
C43 C 0.23576(19) 0.18962(11) 1.03204(11) 0.0243(5) Uani 1 1 d . . .
F44 F 0.37120(11) 0.10423(6) 1.08362(7) 0.0366(3) Uani 1 1 d . . .
C44 C 0.29963(19) 0.13238(11) 1.02195(12) 0.0242(5) Uani 1 1 d . . .
F45 F 0.34905(11) 0.04711(6) 0.93638(7) 0.0317(3) Uani 1 1 d . . .
C45 C 0.28889(18) 0.10431(10) 0.94724(12) 0.0206(4) Uani 1 1 d . . .
F46 F 0.21756(10) 0.10473(5) 0.81207(6) 0.0221(3) Uani 1 1 d . . .
C46 C 0.21603(18) 0.13416(9) 0.88414(11) 0.0180(4) Uani 1 1 d . . .

loop_
_atom_site_aniso_label
_atom_site_aniso_U_11
_atom_site_aniso_U_22
_atom_site_aniso_U_33
_atom_site_aniso_U_23
_atom_site_aniso_U_13
_atom_site_aniso_U_12
S1 0.0277(3) 0.0238(3) 0.0142(2) -0.0033(2) 0.0062(2) -0.0094(2)
B1 0.0205(12) 0.0176(12) 0.0142(10) 0.0001(9) 0.0041(9) 0.0004(9)
P1 0.0306(3) 0.0192(3) 0.0238(3) 0.0017(2) 0.0073(2) -0.0051(2)
C1 0.0222(11) 0.0160(10) 0.0169(10) 0.0011(8) 0.0005(8) -0.0028(8)
C2 0.0208(11) 0.0129(10) 0.0162(10) 0.0056(8) 0.0021(8) 0.0021(8)
C3 0.0200(11) 0.0164(10) 0.0120(9) 0.0006(8) -0.0004(8) 0.0038(8)
C4 0.0253(11) 0.0231(11) 0.0191(10) -0.0037(9) 0.0005(8) -0.0050(9)
C5 0.078(2) 0.0494(17) 0.0178(12) -0.0016(11) -0.0020(12) -0.0338(15)
C6 0.0423(16) 0.0631(18) 0.0362(14) -0.0221(13) 0.0072(11) -0.0263(13)
C7 0.0613(19) 0.0317(15) 0.0664(18) -0.0201(14) -0.0156(15) 0.0071(13)
C11 0.0224(11) 0.0162(11) 0.0156(9) 0.0018(8) 0.0000(8) 0.0013(8)
C12 0.0335(13) 0.0239(12) 0.0172(10) -0.0026(9) -0.0001(9) -0.0068(9)
C13 0.0213(11) 0.0207(11) 0.0219(10) -0.0011(9) 0.0014(8) -0.0029(9)
C14 0.0241(12) 0.0265(12) 0.0297(11) -0.0010(9) 0.0091(9) -0.0008(9)
C15 0.0245(12) 0.0370(14) 0.0342(13) -0.0032(10) 0.0009(10) -0.0066(10)
C16 0.0329(13) 0.0272(12) 0.0274(12) 0.0073(9) 0.0002(10) 0.0010(10)
C17 0.0537(16) 0.0207(12) 0.0374(13) 0.0013(10) 0.0128(12) 0.0005(11)
C18 0.0455(15) 0.0336(14) 0.0376(14) 0.0019(11) 0.0151(11) -0.0146(11)
C21 0.0206(11) 0.0150(10) 0.0154(9) -0.0007(8) 0.0031(8) -0.0027(8)
F22 0.0266(7) 0.0312(7) 0.0348(7) 0.0156(6) 0.0017(5) 0.0078(5)
C22 0.0233(11) 0.0194(11) 0.0196(10) 0.0049(8) 0.0023(8) 0.0022(9)
F23 0.0207(7) 0.0493(9) 0.0577(9) 0.0159(7) 0.0112(6) 0.0106(6)
C23 0.0142(11) 0.0319(13) 0.0307(12) 0.0055(10) 0.0049(9) 0.0068(9)
F24 0.0278(7) 0.0455(8) 0.0519(8) 0.0174(7) 0.0208(6) -0.0030(6)
C24 0.0213(11) 0.0301(13) 0.0299(12) 0.0054(10) 0.0123(9) -0.0038(9)
F25 0.0321(7) 0.0292(7) 0.0447(8) 0.0207(6) 0.0097(6) 0.0014(6)
C25 0.0243(11) 0.0182(11) 0.0249(11) 0.0080(9) 0.0056(9) -0.0003(9)
F26 0.0179(6) 0.0232(7) 0.0409(7) 0.0093(5) 0.0073(5) 0.0050(5)
C26 0.0177(11) 0.0183(11) 0.0224(10) 0.0007(8) 0.0035(8) 0.0030(8)
C31 0.0217(11) 0.0192(11) 0.0147(9) -0.0010(8) 0.0000(8) 0.0003(8)
F32 0.0367(7) 0.0320(7) 0.0255(6) 0.0132(5) 0.0093(6) 0.0068(6)
C32 0.0241(11) 0.0242(12) 0.0156(10) 0.0000(8) 0.0028(8) 0.0011(9)
F33 0.0513(9) 0.0277(7) 0.0449(8) 0.0128(6) 0.0063(7) 0.0169(6)
C33 0.0323(13) 0.0187(12) 0.0266(11) 0.0030(9) -0.0041(9) 0.0065(9)
F34 0.0356(8) 0.0352(8) 0.0474(8) -0.0071(6) 0.0043(6) 0.0170(6)
C34 0.0237(12) 0.0263(12) 0.0298(12) -0.0085(10) 0.0008(9) 0.0102(9)
F35 0.0387(8) 0.0458(9) 0.0359(7) 0.0007(6) 0.0218(6) 0.0091(6)
C35 0.0264(12) 0.0296(13) 0.0208(11) -0.0038(9) 0.0082(9) 0.0028(9)
F36 0.0366(7) 0.0253(7) 0.0234(6) 0.0058(5) 0.0131(5) 0.0050(5)
C36 0.0274(12) 0.0184(11) 0.0201(10) 0.0007(8) 0.0044(9) 0.0005(9)
C41 0.0181(10) 0.0176(11) 0.0159(9) 0.0016(8) 0.0050(8) -0.0014(8)
F42 0.0440(8) 0.0265(7) 0.0191(6) -0.0068(5) 0.0039(5) 0.0070(6)
C42 0.0253(12) 0.0208(11) 0.0176(10) -0.0011(8) 0.0048(8) -0.0004(9)
F43 0.0541(9) 0.0468(9) 0.0149(6) -0.0074(6) -0.0035(6) -0.0014(7)
C43 0.0291(12) 0.0293(13) 0.0141(10) -0.0026(9) 0.0005(9) -0.0058(10)
F44 0.0345(7) 0.0431(8) 0.0282(7) 0.0110(6) -0.0128(6) -0.0024(6)
C44 0.0209(11) 0.0308(13) 0.0194(10) 0.0094(9) -0.0040(8) -0.0038(9)
F45 0.0266(7) 0.0291(7) 0.0381(7) 0.0033(6) -0.0015(6) 0.0087(6)
C45 0.0163(10) 0.0175(11) 0.0279(11) 0.0036(9) 0.0024(8) -0.0021(8)
F46 0.0239(6) 0.0236(6) 0.0193(6) -0.0037(5) 0.0041(5) 0.0030(5)
C46 0.0194(11) 0.0200(11) 0.0151(10) 0.0002(8) 0.0042(8) -0.0041(8)

loop_
_atom_type_symbol
_atom_type_description
_atom_type_scat_dispersion_real
_atom_type_scat_dispersion_imag
_atom_type_scat_source
C C 0.0033 0.0016 'International Tables Vol C Tables 4.2.6.8 and 6.1.1.4'
H H 0.0000 0.0000 'International Tables Vol C Tables 4.2.6.8 and 6.1.1.4'
B B 0.0013 0.0007 'International Tables Vol C Tables 4.2.6.8 and 6.1.1.4'
F F 0.0171 0.0103 'International Tables Vol C Tables 4.2.6.8 and 6.1.1.4'
P P 0.1023 0.0942 'International Tables Vol C Tables 4.2.6.8 and 6.1.1.4'
S S 0.1246 0.1234 'International Tables Vol C Tables 4.2.6.8 and 6.1.1.4'

loop_
_geom_angle_atom_site_label_1
_geom_angle_atom_site_label_2
_geom_angle_atom_site_label_3
_geom_angle
_geom_angle_site_symmetry_1
_geom_angle_site_symmetry_3
C3 S1 C1 97.12(9) . .
C2 B1 C3 103.33(15) . .
C2 B1 C31 105.21(15) . .
C3 B1 C31 115.79(16) . .
C2 B1 C41 112.69(16) . .
C3 B1 C41 106.23(15) . .
C31 B1 C41 113.30(15) . .
C17 P1 C16 107.28(11) . .
C17 P1 C18 107.33(11) . .
C16 P1 C18 107.72(11) . .
C17 P1 C13 111.46(10) . .
C16 P1 C13 112.47(10) . .
C18 P1 C13 110.36(11) . .
C2 C1 C4 132.22(18) . .
C2 C1 S1 113.84(15) . .
C4 C1 S1 113.67(13) . .
C1 C2 C21 122.85(17) . .
C1 C2 B1 116.29(17) . .
C21 C2 B1 120.78(15) . .
C11 C3 B1 127.02(17) . .
C11 C3 S1 123.68(14) . .
B1 C3 S1 109.25(13) . .
C7 C4 C1 107.80(17) . .
C7 C4 C6 108.5(2) . .
C1 C4 C6 114.08(17) . .
C7 C4 C5 109.6(2) . .
C1 C4 C5 110.63(17) . .
C6 C4 C5 106.09(18) . .
C4 C5 H5A 109.5 . .
C4 C5 H5B 109.5 . .
H5A C5 H5B 109.5 . .
C4 C5 H5C 109.5 . .
H5A C5 H5C 109.5 . .
H5B C5 H5C 109.5 . .
C4 C6 H6A 109.5 . .
C4 C6 H6B 109.5 . .
H6A C6 H6B 109.5 . .
C4 C6 H6C 109.5 . .
H6A C6 H6C 109.5 . .
H6B C6 H6C 109.5 . .
C4 C7 H7A 109.5 . .
C4 C7 H7B 109.5 . .
H7A C7 H7B 109.5 . .
C4 C7 H7C 109.5 . .
H7A C7 H7C 109.5 . .
H7B C7 H7C 109.5 . .
C3 C11 C12 117.65(17) . .
C3 C11 C13 127.87(17) . .
C12 C11 C13 114.47(16) . .
C11 C12 H12A 109.5 . .
C11 C12 H12B 109.5 . .
H12A C12 H12B 109.5 . .
C11 C12 H12C 109.5 . .
H12A C12 H12C 109.5 . .
H12B C12 H12C 109.5 . .
C14 C13 C15 106.07(16) . .
C14 C13 C11 115.66(16) . .
C15 C13 C11 111.39(16) . .
C14 C13 P1 108.17(13) . .
C15 C13 P1 107.36(14) . .
C11 C13 P1 107.86(13) . .
C13 C14 H14A 109.5 . .
C13 C14 H14B 109.5 . .
H14A C14 H14B 109.5 . .
C13 C14 H14C 109.5 . .
H14A C14 H14C 109.5 . .
H14B C14 H14C 109.5 . .
C13 C15 H15A 109.5 . .
C13 C15 H15B 109.5 . .
H15A C15 H15B 109.5 . .
C13 C15 H15C 109.5 . .
H15A C15 H15C 109.5 . .
H15B C15 H15C 109.5 . .
P1 C16 H16A 109.5 . .
P1 C16 H16B 109.5 . .
H16A C16 H16B 109.5 . .
P1 C16 H16C 109.5 . .
H16A C16 H16C 109.5 . .
H16B C16 H16C 109.5 . .
P1 C17 H17A 109.5 . .
P1 C17 H17B 109.5 . .
H17A C17 H17B 109.5 . .
P1 C17 H17C 109.5 . .
H17A C17 H17C 109.5 . .
H17B C17 H17C 109.5 . .
P1 C18 H18A 109.5 . .
P1 C18 H18B 109.5 . .
H18A C18 H18B 109.5 . .
P1 C18 H18C 109.5 . .
H18A C18 H18C 109.5 . .
H18B C18 H18C 109.5 . .
C26 C21 C22 114.81(17) . .
C26 C21 C2 122.15(17) . .
C22 C21 C2 122.90(17) . .
F22 C22 C23 117.13(17) . .
F22 C22 C21 119.79(17) . .
C23 C22 C21 123.07(18) . .
F23 C23 C24 119.41(18) . .
F23 C23 C22 121.02(18) . .
C24 C23 C22 119.57(18) . .
F24 C24 C25 120.25(18) . .
F24 C24 C23 120.32(18) . .
C25 C24 C23 119.43(18) . .
F25 C25 C24 120.19(17) . .
F25 C25 C26 119.97(17) . .
C24 C25 C26 119.85(18) . .
F26 C26 C25 116.69(17) . .
F26 C26 C21 120.02(17) . .
C25 C26 C21 123.28(18) . .
C32 C31 C36 112.47(18) . .
C32 C31 B1 125.35(17) . .
C36 C31 B1 121.68(17) . .
F32 C32 C33 114.79(17) . .
F32 C32 C31 120.20(17) . .
C33 C32 C31 125.01(18) . .
F33 C33 C34 119.62(18) . .
F33 C33 C32 121.12(19) . .
C34 C33 C32 119.25(19) . .
F34 C34 C35 120.42(19) . .
F34 C34 C33 120.63(19) . .
C35 C34 C33 118.95(19) . .
F35 C35 C34 119.84(18) . .
F35 C35 C36 120.53(19) . .
C34 C35 C36 119.62(19) . .
F36 C36 C35 115.11(17) . .
F36 C36 C31 120.20(17) . .
C35 C36 C31 124.69(19) . .
C46 C41 C42 112.41(17) . .
C46 C41 B1 119.57(16) . .
C42 C41 B1 127.92(17) . .
F42 C42 C43 114.32(17) . .
F42 C42 C41 120.96(17) . .
C43 C42 C41 124.71(18) . .
F43 C43 C44 119.70(18) . .
F43 C43 C42 120.57(19) . .
C44 C43 C42 119.72(18) . .
F44 C44 C43 120.92(18) . .
F44 C44 C45 120.61(19) . .
C43 C44 C45 118.47(18) . .
F45 C45 C44 119.41(17) . .
F45 C45 C46 120.58(17) . .
C44 C45 C46 120.00(18) . .
F46 C46 C45 115.41(17) . .
F46 C46 C41 120.04(16) . .
C45 C46 C41 124.55(17) . .

loop_
_geom_bond_atom_site_label_1
_geom_bond_atom_site_label_2
_geom_bond_distance
_geom_bond_site_symmetry_2
S1 C3 1.7681(18) .
S1 C1 1.7755(19) .
B1 C2 1.644(3) .
B1 C3 1.660(3) .
B1 C31 1.660(3) .
B1 C41 1.662(3) .
P1 C17 1.778(2) .
P1 C16 1.788(2) .
P1 C18 1.795(2) .
P1 C13 1.834(2) .
C1 C2 1.344(3) .
C1 C4 1.530(3) .
C2 C21 1.490(3) .
C3 C11 1.347(3) .
C4 C7 1.524(3) .
C4 C6 1.532(3) .
C4 C5 1.536(3) .
C5 H5A 0.9800 .
C5 H5B 0.9800 .
C5 H5C 0.9800 .
C6 H6A 0.9800 .
C6 H6B 0.9800 .
C6 H6C 0.9800 .
C7 H7A 0.9800 .
C7 H7B 0.9800 .
C7 H7C 0.9800 .
C11 C12 1.520(3) .
C11 C13 1.552(3) .
C12 H12A 0.9800 .
C12 H12B 0.9800 .
C12 H12C 0.9800 .
C13 C14 1.547(3) .
C13 C15 1.549(3) .
C14 H14A 0.9800 .
C14 H14B 0.9800 .
C14 H14C 0.9800 .
C15 H15A 0.9800 .
C15 H15B 0.9800 .
C15 H15C 0.9800 .
C16 H16A 0.9800 .
C16 H16B 0.9800 .
C16 H16C 0.9800 .
C17 H17A 0.9800 .
C17 H17B 0.9800 .
C17 H17C 0.9800 .
C18 H18A 0.9800 .
C18 H18B 0.9800 .
C18 H18C 0.9800 .
C21 C26 1.384(3) .
C21 C22 1.392(3) .
F22 C22 1.344(2) .
C22 C23 1.375(3) .
F23 C23 1.345(2) .
C23 C24 1.375(3) .
F24 C24 1.345(2) .
C24 C25 1.366(3) .
F25 C25 1.349(2) .
C25 C26 1.374(3) .
F26 C26 1.352(2) .
C31 C32 1.381(3) .
C31 C36 1.396(3) .
F32 C32 1.359(2) .
C32 C33 1.380(3) .
F33 C33 1.342(2) .
C33 C34 1.374(3) .
F34 C34 1.346(2) .
C34 C35 1.367(3) .
F35 C35 1.352(2) .
C35 C36 1.374(3) .
F36 C36 1.360(2) .
C41 C46 1.387(3) .
C41 C42 1.392(3) .
F42 C42 1.362(2) .
C42 C43 1.381(3) .
F43 C43 1.352(2) .
C43 C44 1.368(3) .
F44 C44 1.341(2) .
C44 C45 1.370(3) .
F45 C45 1.350(2) .
C45 C46 1.380(3) .
F46 C46 1.352(2) .

loop_
_geom_torsion_atom_site_label_1
_geom_torsion_atom_site_label_2
_geom_torsion_atom_site_label_3
_geom_torsion_atom_site_label_4
_geom_torsion
_geom_torsion_site_symmetry_1
_geom_torsion_site_symmetry_2
_geom_torsion_site_symmetry_3
_geom_torsion_site_symmetry_4
C3 S1 C1 C2 -1.68(16) . . . .
C3 S1 C1 C4 -176.40(14) . . . .
C4 C1 C2 C21 -5.6(3) . . . .
S1 C1 C2 C21 -179.05(14) . . . .
C4 C1 C2 B1 177.42(19) . . . .
S1 C1 C2 B1 4.0(2) . . . .
C3 B1 C2 C1 -4.4(2) . . . .
C31 B1 C2 C1 117.47(18) . . . .
C41 B1 C2 C1 -118.61(18) . . . .
C3 B1 C2 C21 178.55(16) . . . .
C31 B1 C2 C21 -59.6(2) . . . .
C41 B1 C2 C21 64.3(2) . . . .
C2 B1 C3 C11 -174.70(18) . . . .
C31 B1 C3 C11 70.8(2) . . . .
C41 B1 C3 C11 -55.9(2) . . . .
C2 B1 C3 S1 2.90(17) . . . .
C31 B1 C3 S1 -111.56(16) . . . .
C41 B1 C3 S1 121.71(14) . . . .
C1 S1 C3 C11 176.65(17) . . . .
C1 S1 C3 B1 -1.05(14) . . . .
C2 C1 C4 C7 -91.1(3) . . . .
S1 C1 C4 C7 82.3(2) . . . .
C2 C1 C4 C6 29.5(3) . . . .
S1 C1 C4 C6 -157.06(17) . . . .
C2 C1 C4 C5 149.0(2) . . . .
S1 C1 C4 C5 -37.5(2) . . . .
B1 C3 C11 C12 -5.6(3) . . . .
S1 C3 C11 C12 177.11(14) . . . .
B1 C3 C11 C13 173.18(18) . . . .
S1 C3 C11 C13 -4.1(3) . . . .
C3 C11 C13 C14 -31.0(3) . . . .
C12 C11 C13 C14 147.81(17) . . . .
C3 C11 C13 C15 -152.2(2) . . . .
C12 C11 C13 C15 26.6(2) . . . .
C3 C11 C13 P1 90.2(2) . . . .
C12 C11 C13 P1 -90.97(17) . . . .
C17 P1 C13 C14 179.88(14) . . . .
C16 P1 C13 C14 59.36(16) . . . .
C18 P1 C13 C14 -60.96(16) . . . .
C17 P1 C13 C15 -66.04(16) . . . .
C16 P1 C13 C15 173.44(13) . . . .
C18 P1 C13 C15 53.12(16) . . . .
C17 P1 C13 C11 54.11(16) . . . .
C16 P1 C13 C11 -66.41(15) . . . .
C18 P1 C13 C11 173.27(13) . . . .
C1 C2 C21 C26 96.4(2) . . . .
B1 C2 C21 C26 -86.7(2) . . . .
C1 C2 C21 C22 -88.2(2) . . . .
B1 C2 C21 C22 88.7(2) . . . .
C26 C21 C22 F22 -178.01(17) . . . .
C2 C21 C22 F22 6.2(3) . . . .
C26 C21 C22 C23 0.4(3) . . . .
C2 C21 C22 C23 -175.38(19) . . . .
F22 C22 C23 F23 -2.2(3) . . . .
C21 C22 C23 F23 179.34(19) . . . .
F22 C22 C23 C24 178.23(19) . . . .
C21 C22 C23 C24 -0.2(3) . . . .
F23 C23 C24 F24 -0.5(3) . . . .
C22 C23 C24 F24 179.09(19) . . . .
F23 C23 C24 C25 -179.28(19) . . . .
C22 C23 C24 C25 0.3(3) . . . .
F24 C24 C25 F25 0.4(3) . . . .
C23 C24 C25 F25 179.18(19) . . . .
F24 C24 C25 C26 -179.37(18) . . . .
C23 C24 C25 C26 -0.6(3) . . . .
F25 C25 C26 F26 1.9(3) . . . .
C24 C25 C26 F26 -178.41(18) . . . .
F25 C25 C26 C21 -178.95(18) . . . .
C24 C25 C26 C21 0.8(3) . . . .
C22 C21 C26 F26 178.49(17) . . . .
C2 C21 C26 F26 -5.7(3) . . . .
C22 C21 C26 C25 -0.7(3) . . . .
C2 C21 C26 C25 175.12(18) . . . .
C2 B1 C31 C32 -97.0(2) . . . .
C3 B1 C31 C32 16.4(3) . . . .
C41 B1 C31 C32 139.53(19) . . . .
C2 B1 C31 C36 74.4(2) . . . .
C3 B1 C31 C36 -172.23(17) . . . .
C41 B1 C31 C36 -49.1(2) . . . .
C36 C31 C32 F32 -179.59(17) . . . .
B1 C31 C32 F32 -7.6(3) . . . .
C36 C31 C32 C33 0.7(3) . . . .
B1 C31 C32 C33 172.77(19) . . . .
F32 C32 C33 F33 -0.3(3) . . . .
C31 C32 C33 F33 179.34(18) . . . .
F32 C32 C33 C34 -179.58(18) . . . .
C31 C32 C33 C34 0.1(3) . . . .
F33 C33 C34 F34 -0.1(3) . . . .
C32 C33 C34 F34 179.20(18) . . . .
F33 C33 C34 C35 -179.92(19) . . . .
C32 C33 C34 C35 -0.7(3) . . . .
F34 C34 C35 F35 1.5(3) . . . .
C33 C34 C35 F35 -178.67(18) . . . .
F34 C34 C35 C36 -179.54(18) . . . .
C33 C34 C35 C36 0.3(3) . . . .
F35 C35 C36 F36 -0.5(3) . . . .
C34 C35 C36 F36 -179.46(18) . . . .
F35 C35 C36 C31 179.61(18) . . . .
C34 C35 C36 C31 0.6(3) . . . .
C32 C31 C36 F36 178.98(17) . . . .
B1 C31 C36 F36 6.6(3) . . . .
C32 C31 C36 C35 -1.1(3) . . . .
B1 C31 C36 C35 -173.47(19) . . . .
C2 B1 C41 C46 49.3(2) . . . .
C3 B1 C41 C46 -63.2(2) . . . .
C31 B1 C41 C46 168.57(17) . . . .
C2 B1 C41 C42 -134.7(2) . . . .
C3 B1 C41 C42 112.8(2) . . . .
C31 B1 C41 C42 -15.4(3) . . . .
C46 C41 C42 F42 175.36(17) . . . .
B1 C41 C42 F42 -0.9(3) . . . .
C46 C41 C42 C43 -3.2(3) . . . .
B1 C41 C42 C43 -179.50(19) . . . .
F42 C42 C43 F43 2.7(3) . . . .
C41 C42 C43 F43 -178.64(18) . . . .
F42 C42 C43 C44 -177.59(18) . . . .
C41 C42 C43 C44 1.1(3) . . . .
F43 C43 C44 F44 0.1(3) . . . .
C42 C43 C44 F44 -179.66(18) . . . .
F43 C43 C44 C45 -179.93(17) . . . .
C42 C43 C44 C45 0.3(3) . . . .
F44 C44 C45 F45 1.4(3) . . . .
C43 C44 C45 F45 -178.64(18) . . . .
F44 C44 C45 C46 -179.30(17) . . . .
C43 C44 C45 C46 0.7(3) . . . .
F45 C45 C46 F46 -4.4(3) . . . .
C44 C45 C46 F46 176.22(17) . . . .
F45 C45 C46 C41 176.02(17) . . . .
C44 C45 C46 C41 -3.3(3) . . . .
C42 C41 C46 F46 -175.18(16) . . . .
B1 C41 C46 F46 1.4(3) . . . .
C42 C41 C46 C45 4.3(3) . . . .
B1 C41 C46 C45 -179.04(18) . . . .

loop_
_platon_squeeze_void_nr
_platon_squeeze_void_average_x
_platon_squeeze_void_average_y
_platon_squeeze_void_average_z
_platon_squeeze_void_volume
_platon_squeeze_void_count_electrons
_platon_squeeze_void_content
1 0.000 0.500 0.000 232 64 ' '
2 -0.013 0.274 0.462 10 0 ' '
3 0.013 0.726 0.538 10 1 ' '
4 0.500 1.000 0.500 232 64 ' '
5 0.487 0.226 0.962 10 1 ' '
6 0.513 0.774 0.038 10 0 ' '
